data_7045928
loop_
_publ_author_name
'Ko\<renkov\'a, Monika'
'Hejda, Martin'
'\<St\<epni\<cka, Petr'
'Uhl\'ik, Filip'
'Jambor, Roman'
'R\%u\<Zi\<cka, Ale\<s'
'Dost\'al, Libor'

_publ_section_title
;
 Synthesis and non-conventional structure of square-planar Pd(ii) and
 Pt(ii) complexes with an N,C,N-chelated stibinidene ligand.
;
_journal_issue 16
_journal_name_full 'Dalton transactions (Cambridge, England : 2003)'
_journal_page_first 5812
_journal_page_last 5822
_journal_paper_doi 10.1039/c8dt00714d
_journal_volume 47
_journal_year 2018
_chemical_formula_moiety 'C29 H39 Cl Fe N3 Pt Sb, C7 H8'
_chemical_formula_sum 'C36 H47 Cl Fe N3 Pt Sb'
_chemical_formula_weight 929.91
_space_group_IT_number 14
_space_group_name_Hall '-P 2ybc'
_space_group_name_H-M_alt 'P 1 21/c 1'
_symmetry_cell_setting monoclinic
_symmetry_space_group_name_Hall '-P 2ybc'
_symmetry_space_group_name_H-M 'P 1 21/c 1'
_atom_sites_solution_hydrogens geom
_atom_sites_solution_primary direct
_atom_sites_solution_secondary difmap
_audit_creation_method SHELXL-97
_audit_update_record
;
2017-11-27 deposited with the CCDC.
2018-03-23 downloaded from the CCDC.
;
_cell_angle_alpha 90
_cell_angle_beta 95.323(7)
_cell_angle_gamma 90
_cell_formula_units_Z 4
_cell_length_a 13.4290(9)
_cell_length_b 13.4550(14)
_cell_length_c 19.273(2)
_cell_measurement_reflns_used 33611
_cell_measurement_temperature 150(1)
_cell_measurement_theta_max 27.5
_cell_measurement_theta_min 1
_cell_volume 3467.4(6)
_computing_cell_refinement 'COLLECT and DENZO'
_computing_data_collection 'COLLECT (Hooft, 1998) and DENZO (Otwinowski & Minor, 1997)'
_computing_data_reduction 'COLLECT and DENZO'
_computing_molecular_graphics 'PLATON (Spek, 2003)'
_computing_publication_material 'SHELXL-97 (Sheldrick, 2008)'
_computing_structure_refinement 'SHELXL-97 (Sheldrick, 2008)'
_computing_structure_solution 'SIR92 (Altomare et al., 1994)'
_diffrn_ambient_temperature 150(1)
_diffrn_detector_area_resol_mean 9.091
_diffrn_measured_fraction_theta_full 0.997
_diffrn_measured_fraction_theta_max 0.997
_diffrn_measurement_device_type 'Bruker Nonius KappaCCD area detector'
_diffrn_measurement_method '\f and \w scans to fill the Ewald sphere'
_diffrn_radiation_monochromator graphite
_diffrn_radiation_source 'fine-focus sealed tube'
_diffrn_radiation_type MoK\a
_diffrn_radiation_wavelength 0.71073
_diffrn_reflns_av_R_equivalents 0.0923
_diffrn_reflns_av_sigmaI/netI 0.0703
_diffrn_reflns_limit_h_max 14
_diffrn_reflns_limit_h_min -17
_diffrn_reflns_limit_k_max 17
_diffrn_reflns_limit_k_min -16
_diffrn_reflns_limit_l_max 24
_diffrn_reflns_limit_l_min -24
_diffrn_reflns_number 33559
_diffrn_reflns_theta_full 27.50
_diffrn_reflns_theta_max 27.50
_diffrn_reflns_theta_min 1.52
_diffrn_standards_number 0
_exptl_absorpt_coefficient_mu 5.317
_exptl_absorpt_correction_T_max 0.850
_exptl_absorpt_correction_T_min 0.319
_exptl_absorpt_correction_type integration
_exptl_absorpt_process_details
;
Gaussian integration (Coppens, 1970)
;
_exptl_crystal_colour orange
_exptl_crystal_density_diffrn 1.781
_exptl_crystal_density_method 'not measured'
_exptl_crystal_description plate
_exptl_crystal_F_000 1824
_exptl_crystal_size_max 0.47
_exptl_crystal_size_mid 0.16
_exptl_crystal_size_min 0.03
_refine_diff_density_max 3.975
_refine_diff_density_min -2.058
_refine_diff_density_rms 0.229
_refine_ls_extinction_method none
_refine_ls_goodness_of_fit_ref 1.201
_refine_ls_hydrogen_treatment constr
_refine_ls_matrix_type full
_refine_ls_number_parameters 388
_refine_ls_number_reflns 7935
_refine_ls_number_restraints 0
_refine_ls_restrained_S_all 1.201
_refine_ls_R_factor_all 0.0930
_refine_ls_R_factor_gt 0.0590
_refine_ls_shift/su_max 0.001
_refine_ls_shift/su_mean 0.000
_refine_ls_structure_factor_coef Fsqd
_refine_ls_weighting_details 'calc w=1/[\s^2^(Fo^2^)+(0.0000P)^2^+62.9036P] where P=(Fo^2^+2Fc^2^)/3'
_refine_ls_weighting_scheme calc
_refine_ls_wR_factor_gt 0.1179
_refine_ls_wR_factor_ref 0.1316
_reflns_number_gt 6027
_reflns_number_total 7935
_reflns_threshold_expression >2sigma(I)
_cod_data_source_file c8dt00714d3.cif
_cod_data_source_block shelxl_CCDC2
_cod_depositor_comments 'Adding full bibliography for 7045924--7045929.cif.'
_cod_original_sg_symbol_H-M 'P 21/c'
_cod_database_code 7045928

loop_
_symmetry_equiv_pos_as_xyz
'x, y, z'
'-x, y+1/2, -z+1/2'
'-x, -y, -z'
'x, -y-1/2, z-1/2'

loop_
_atom_site_label
_atom_site_type_symbol
_atom_site_fract_x
_atom_site_fract_y
_atom_site_fract_z
_atom_site_U_iso_or_equiv
_atom_site_adp_type
_atom_site_occupancy
_atom_site_symmetry_multiplicity
_atom_site_calc_flag
_atom_site_refinement_flags
Pt1 Pt 0.75483(3) 0.16578(3) 0.420058(19) 0.02145(10) Uani 1 1 d .
Sb1 Sb 0.78597(5) 0.21494(5) 0.54717(3) 0.02222(15) Uani 1 1 d .
Fe1 Fe 0.71339(10) 0.41393(11) 0.33898(7) 0.0222(3) Uani 1 1 d .
Cl1 Cl 0.72126(19) 0.00217(19) 0.46278(14) 0.0325(6) Uani 1 1 d .
C2 C 0.8737(7) 0.4217(8) 0.5711(5) 0.022(2) Uani 1 1 d .
C7 C 0.9626(7) 0.3630(8) 0.5602(5) 0.026(2) Uani 1 1 d .
H7 H 1.0250 0.3935 0.5642 0.031 Uiso 1 1 d R
C31 C 1.2071(9) 0.2775(9) 0.2506(6) 0.042(3) Uani 1 1 d .
H31 H 1.1800 0.3252 0.2194 0.050 Uiso 1 1 d R
C30 C 1.1452(9) 0.2066(10) 0.2728(6) 0.040(3) Uani 1 1 d .
C8 C 1.0425(7) 0.2067(8) 0.5346(5) 0.025(2) Uani 1 1 d .
N1 N 0.9552(5) 0.2715(6) 0.5453(4) 0.0219(17) Uani 1 1 d .
N3 N 0.7234(6) 0.1170(6) 0.3128(5) 0.030(2) Uani 1 1 d .
C35 C 1.1854(12) 0.1329(11) 0.3196(7) 0.061(4) Uani 1 1 d .
H35 H 1.1442 0.0839 0.3355 0.073 Uiso 1 1 d R
C3 C 0.8745(7) 0.5218(8) 0.5872(5) 0.026(2) Uani 1 1 d .
H3 H 0.9346 0.5567 0.5901 0.031 Uiso 1 1 d R
C32 C 1.3078(10) 0.2796(10) 0.2726(6) 0.045(3) Uani 1 1 d .
H32 H 1.3477 0.3290 0.2559 0.054 Uiso 1 1 d R
C5 C 0.6986(8) 0.5183(8) 0.5952(5) 0.028(2) Uani 1 1 d .
H5 H 0.6403 0.5519 0.6034 0.033 Uiso 1 1 d R
C33 C 1.3465(11) 0.2126(12) 0.3185(7) 0.056(4) Uani 1 1 d .
H33 H 1.4139 0.2157 0.3345 0.067 Uiso 1 1 d R
C19 C 0.8092(7) 0.3738(9) 0.2690(5) 0.030(2) Uani 1 1 d .
H19 H 0.8030 0.3910 0.2221 0.036 Uiso 1 1 d R
C21 C 0.8493(7) 0.3783(9) 0.3880(5) 0.032(2) Uani 1 1 d .
H21 H 0.8749 0.3998 0.4320 0.038 Uiso 1 1 d R
C17 C 0.7925(7) 0.2868(7) 0.3738(5) 0.022(2) Uani 1 1 d .
C28 C 0.6491(10) 0.5066(9) 0.4061(6) 0.044(3) Uani 1 1 d .
H28 H 0.6788 0.5301 0.4485 0.053 Uiso 1 1 d R
C20 C 0.8588(7) 0.4300(9) 0.3257(5) 0.031(2) Uani 1 1 d .
H20 H 0.8922 0.4900 0.3216 0.038 Uiso 1 1 d R
C29 C 0.5939(10) 0.4194(12) 0.3943(7) 0.055(4) Uani 1 1 d .
H29 H 0.5803 0.3736 0.4284 0.066 Uiso 1 1 d R
C25 C 0.5621(8) 0.4119(11) 0.3229(8) 0.052(4) Uani 1 1 d .
H25 H 0.5212 0.3622 0.3025 0.062 Uiso 1 1 d R
C14 C 0.5660(8) 0.0983(9) 0.5965(7) 0.040(3) Uani 1 1 d .
H14A H 0.6030 0.0616 0.5647 0.048 Uiso 1 1 d R
H14B H 0.5104 0.0592 0.6087 0.048 Uiso 1 1 d R
H14C H 0.6088 0.1134 0.6378 0.048 Uiso 1 1 d R
C23 C 0.8080(10) 0.0568(11) 0.2947(6) 0.052(4) Uani 1 1 d .
H23A H 0.8237 0.0061 0.3290 0.062 Uiso 1 1 d R
H23B H 0.8646 0.0999 0.2926 0.062 Uiso 1 1 d R
H23C H 0.7917 0.0265 0.2500 0.062 Uiso 1 1 d R
C9 C 1.0252(8) 0.1101(9) 0.5724(6) 0.040(3) Uani 1 1 d .
H9A H 1.0736 0.0614 0.5616 0.047 Uiso 1 1 d R
H9B H 0.9592 0.0864 0.5576 0.047 Uiso 1 1 d R
H9C H 1.0308 0.1215 0.6218 0.047 Uiso 1 1 d R
C26 C 0.6023(8) 0.4951(9) 0.2873(6) 0.038(3) Uani 1 1 d .
H26 H 0.5961 0.5069 0.2396 0.045 Uiso 1 1 d R
N2 N 0.6140(6) 0.2622(6) 0.5633(4) 0.0213(17) Uani 1 1 d .
C22 C 0.7098(12) 0.2034(9) 0.2661(6) 0.056(4) Uani 1 1 d .
H22A H 0.7303 0.1880 0.2203 0.067 Uiso 1 1 d R
H22B H 0.6397 0.2221 0.2608 0.067 Uiso 1 1 d R
C18 C 0.7706(8) 0.2879(9) 0.2984(5) 0.030(2) Uani 1 1 d .
C1 C 0.7845(7) 0.3695(7) 0.5642(5) 0.021(2) Uani 1 1 d .
C13 C 0.5272(7) 0.1951(7) 0.5614(5) 0.023(2) Uani 1 1 d .
C16 C 0.4416(8) 0.2349(10) 0.5992(7) 0.045(3) Uani 1 1 d .
H16A H 0.4666 0.2632 0.6431 0.054 Uiso 1 1 d R
H16B H 0.3961 0.1818 0.6069 0.054 Uiso 1 1 d R
H16C H 0.4072 0.2851 0.5708 0.054 Uiso 1 1 d R
C12 C 0.6073(7) 0.3558(8) 0.5779(5) 0.023(2) Uani 1 1 d .
H12 H 0.5462 0.3838 0.5864 0.028 Uiso 1 1 d R
C34 C 1.2870(13) 0.1390(12) 0.3417(7) 0.063(4) Uani 1 1 d .
H34 H 1.3153 0.0910 0.3721 0.075 Uiso 1 1 d R
C6 C 0.6957(8) 0.4171(8) 0.5790(5) 0.028(2) Uani 1 1 d .
C10 C 1.1413(7) 0.2525(9) 0.5579(6) 0.037(3) Uani 1 1 d .
H10A H 1.1481 0.3135 0.5330 0.045 Uiso 1 1 d R
H10B H 1.1945 0.2081 0.5488 0.045 Uiso 1 1 d R
H10C H 1.1445 0.2661 0.6070 0.045 Uiso 1 1 d R
C15 C 0.4922(8) 0.1739(9) 0.4866(6) 0.037(3) Uani 1 1 d .
H15A H 0.4646 0.2332 0.4648 0.045 Uiso 1 1 d R
H15B H 0.4419 0.1230 0.4846 0.045 Uiso 1 1 d R
H15C H 0.5477 0.1517 0.4626 0.045 Uiso 1 1 d R
C4 C 0.7888(7) 0.5696(8) 0.5991(5) 0.026(2) Uani 1 1 d .
H4 H 0.7902 0.6371 0.6098 0.031 Uiso 1 1 d R
C11 C 1.0366(8) 0.1841(9) 0.4551(6) 0.040(3) Uani 1 1 d .
H11A H 1.0383 0.2454 0.4298 0.048 Uiso 1 1 d R
H11B H 0.9752 0.1498 0.4415 0.048 Uiso 1 1 d R
H11C H 1.0921 0.1433 0.4451 0.048 Uiso 1 1 d R
C27 C 0.6523(9) 0.5522(9) 0.3389(6) 0.042(3) Uani 1 1 d .
H27 H 0.6834 0.6125 0.3314 0.050 Uiso 1 1 d R
C24 C 0.6327(10) 0.0525(13) 0.3008(7) 0.062(4) Uani 1 1 d .
H24A H 0.6356 0.0160 0.2583 0.075 Uiso 1 1 d R
H24B H 0.5737 0.0931 0.2976 0.075 Uiso 1 1 d R
H24C H 0.6309 0.0069 0.3390 0.075 Uiso 1 1 d R
C36 C 1.0348(10) 0.2069(16) 0.2501(8) 0.084(6) Uani 1 1 d .
H36A H 1.0010 0.2503 0.2798 0.100 Uiso 1 1 d R
H36B H 1.0091 0.1407 0.2534 0.100 Uiso 1 1 d R
H36C H 1.0239 0.2296 0.2028 0.100 Uiso 1 1 d R

loop_
_atom_site_aniso_label
_atom_site_aniso_U_11
_atom_site_aniso_U_22
_atom_site_aniso_U_33
_atom_site_aniso_U_23
_atom_site_aniso_U_13
_atom_site_aniso_U_12
Pt1 0.01808(17) 0.02177(19) 0.02400(18) -0.00224(17) -0.00066(13) 0.00198(16)
Sb1 0.0208(3) 0.0232(3) 0.0223(3) 0.0005(3) -0.0003(2) 0.0014(3)
Fe1 0.0182(6) 0.0229(7) 0.0254(7) 0.0030(6) 0.0015(5) 0.0023(6)
Cl1 0.0314(13) 0.0253(13) 0.0422(15) 0.0002(11) 0.0109(11) -0.0035(11)
C2 0.019(4) 0.031(5) 0.016(4) -0.009(4) 0.000(4) -0.005(4)
C7 0.014(4) 0.035(6) 0.027(5) -0.004(4) -0.006(4) -0.003(4)
C31 0.051(7) 0.038(7) 0.037(6) -0.005(6) 0.005(6) 0.000(6)
C30 0.039(6) 0.055(8) 0.026(5) -0.011(6) 0.002(5) 0.002(6)
C8 0.012(4) 0.028(5) 0.034(5) 0.005(5) 0.003(4) 0.004(4)
N1 0.016(4) 0.031(5) 0.018(4) 0.004(3) -0.003(3) -0.002(3)
N3 0.027(4) 0.023(4) 0.037(5) -0.004(4) -0.008(4) 0.006(4)
C35 0.080(11) 0.053(9) 0.056(9) -0.016(7) 0.041(8) -0.011(8)
C3 0.020(5) 0.028(5) 0.028(5) -0.007(4) 0.001(4) -0.001(4)
C32 0.053(8) 0.050(8) 0.032(6) -0.009(6) 0.003(6) -0.006(7)
C5 0.028(5) 0.031(6) 0.026(5) -0.005(4) 0.011(4) 0.007(5)
C33 0.046(8) 0.069(10) 0.050(8) -0.015(8) -0.003(6) 0.022(8)
C19 0.017(5) 0.051(7) 0.022(5) 0.001(5) 0.001(4) 0.012(5)
C21 0.020(5) 0.042(6) 0.031(5) -0.001(5) -0.007(4) 0.001(5)
C17 0.021(5) 0.020(5) 0.023(5) -0.003(4) -0.001(4) 0.002(4)
C28 0.063(8) 0.036(7) 0.035(6) 0.005(5) 0.014(6) 0.023(6)
C20 0.023(5) 0.040(6) 0.031(5) 0.009(5) -0.002(4) -0.005(5)
C29 0.046(8) 0.068(10) 0.055(8) 0.026(7) 0.024(6) 0.023(7)
C25 0.012(5) 0.058(9) 0.085(10) 0.011(8) 0.005(6) 0.007(5)
C14 0.029(6) 0.033(6) 0.061(8) 0.007(6) 0.021(5) -0.007(5)
C23 0.057(8) 0.062(9) 0.039(7) -0.003(6) 0.011(6) 0.036(7)
C9 0.027(6) 0.042(7) 0.050(7) 0.008(6) 0.005(5) 0.011(5)
C26 0.024(5) 0.049(7) 0.039(6) 0.011(6) 0.006(5) 0.008(5)
N2 0.018(4) 0.024(4) 0.022(4) -0.005(3) 0.005(3) -0.002(3)
C22 0.102(12) 0.031(6) 0.028(6) -0.006(5) -0.025(7) 0.008(7)
C18 0.026(5) 0.039(6) 0.025(5) 0.004(5) -0.001(4) 0.011(5)
C1 0.020(4) 0.027(5) 0.017(4) -0.001(4) 0.001(4) -0.002(4)
C13 0.016(4) 0.024(5) 0.030(5) -0.004(4) 0.006(4) 0.000(4)
C16 0.028(6) 0.042(7) 0.067(8) -0.003(6) 0.024(6) -0.010(5)
C12 0.017(4) 0.032(6) 0.020(4) 0.003(4) 0.000(4) -0.001(4)
C34 0.095(12) 0.056(9) 0.038(7) 0.003(7) 0.011(8) 0.031(9)
C6 0.029(5) 0.034(6) 0.020(5) -0.006(4) -0.004(4) 0.005(5)
C10 0.021(5) 0.046(7) 0.044(6) -0.004(6) -0.001(5) 0.005(5)
C15 0.025(5) 0.039(7) 0.047(7) 0.002(6) -0.002(5) -0.011(5)
C4 0.026(5) 0.021(5) 0.029(5) -0.002(4) 0.002(4) -0.009(4)
C11 0.027(6) 0.041(7) 0.052(7) -0.003(6) 0.008(5) 0.008(5)
C27 0.051(7) 0.031(6) 0.045(7) 0.005(6) 0.013(6) 0.012(6)
C24 0.044(8) 0.098(12) 0.042(7) -0.020(8) -0.006(6) -0.033(8)
C36 0.046(9) 0.138(18) 0.067(10) -0.039(11) 0.006(8) -0.018(10)

loop_
_atom_type_symbol
_atom_type_description
_atom_type_scat_dispersion_real
_atom_type_scat_dispersion_imag
_atom_type_scat_source
C C 0.0033 0.0016 'International Tables Vol C Tables 4.2.6.8 and 6.1.1.4'
H H 0.0000 0.0000 'International Tables Vol C Tables 4.2.6.8 and 6.1.1.4'
N N 0.0061 0.0033 'International Tables Vol C Tables 4.2.6.8 and 6.1.1.4'
Cl Cl 0.1484 0.1585 'International Tables Vol C Tables 4.2.6.8 and 6.1.1.4'
Fe Fe 0.3463 0.8444 'International Tables Vol C Tables 4.2.6.8 and 6.1.1.4'
Sb Sb -0.5866 1.5461 'International Tables Vol C Tables 4.2.6.8 and 6.1.1.4'
Pt Pt -1.7033 8.3905 'International Tables Vol C Tables 4.2.6.8 and 6.1.1.4'

loop_
_exptl_crystal_face_index_h
_exptl_crystal_face_index_k
_exptl_crystal_face_index_l
_exptl_crystal_face_perp_dist
0 1 0 0.206
0 -1 0 0.237
0 0 1 0.015
0 0 -1 0.013
-1 0 0 0.078
1 0 0 0.061
-1 1 0 0.137
1 -1 0 0.183

loop_
_geom_angle_atom_site_label_1
_geom_angle_atom_site_label_2
_geom_angle_atom_site_label_3
_geom_angle
C17 Pt1 N3 81.6(4)
C17 Pt1 Cl1 170.7(3)
N3 Pt1 Cl1 91.3(2)
C17 Pt1 Sb1 101.4(3)
N3 Pt1 Sb1 176.9(2)
Cl1 Pt1 Sb1 85.84(7)
C1 Sb1 N1 73.2(3)
C1 Sb1 N2 72.6(3)
N1 Sb1 N2 145.8(3)
C1 Sb1 Pt1 113.9(2)
N1 Sb1 Pt1 98.05(18)
N2 Sb1 Pt1 96.78(18)
C20 Fe1 C29 154.1(5)
C20 Fe1 C19 41.9(4)
C29 Fe1 C19 162.4(6)
C20 Fe1 C25 163.1(5)
C29 Fe1 C25 40.8(6)
C19 Fe1 C25 125.8(5)
C20 Fe1 C26 124.0(4)
C29 Fe1 C26 69.8(5)
C19 Fe1 C26 107.5(4)
C25 Fe1 C26 41.6(5)
C20 Fe1 C27 107.4(5)
C29 Fe1 C27 68.0(5)
C19 Fe1 C27 121.7(5)
C25 Fe1 C27 67.3(6)
C26 Fe1 C27 39.7(5)
C20 Fe1 C21 40.7(4)
C29 Fe1 C21 119.2(5)
C19 Fe1 C21 69.4(4)
C25 Fe1 C21 155.8(5)
C26 Fe1 C21 160.1(5)
C27 Fe1 C21 124.1(5)
C20 Fe1 C28 119.2(5)
C29 Fe1 C28 40.3(6)
C19 Fe1 C28 156.5(5)
C25 Fe1 C28 68.2(6)
C26 Fe1 C28 69.4(5)
C27 Fe1 C28 41.3(5)
C21 Fe1 C28 105.2(5)
C20 Fe1 C18 68.7(5)
C29 Fe1 C18 125.4(6)
C19 Fe1 C18 40.4(4)
C25 Fe1 C18 109.7(5)
C26 Fe1 C18 122.8(4)
C27 Fe1 C18 157.4(4)
C21 Fe1 C18 68.3(4)
C28 Fe1 C18 160.5(5)
C20 Fe1 C17 69.9(4)
C29 Fe1 C17 105.4(5)
C19 Fe1 C17 70.1(4)
C25 Fe1 C17 120.7(5)
C26 Fe1 C17 157.6(4)
C27 Fe1 C17 160.3(4)
C21 Fe1 C17 41.4(4)
C28 Fe1 C17 121.8(4)
C18 Fe1 C17 41.2(4)
C3 C2 C1 120.3(9)
C3 C2 C7 124.7(9)
C1 C2 C7 115.0(9)
N1 C7 C2 120.7(9)
N1 C7 H7 120.0
C2 C7 H7 119.4
C30 C31 C32 121.9(12)
C30 C31 H31 118.2
C32 C31 H31 119.9
C31 C30 C35 119.0(12)
C31 C30 C36 121.4(13)
C35 C30 C36 119.6(14)
N1 C8 C10 113.9(9)
N1 C8 C9 106.0(8)
C10 C8 C9 112.3(9)
N1 C8 C11 106.3(7)
C10 C8 C11 109.9(9)
C9 C8 C11 108.0(9)
C7 N1 C8 123.6(8)
C7 N1 Sb1 111.1(6)
C8 N1 Sb1 125.1(6)
C23 N3 C22 110.3(10)
C23 N3 C24 106.3(10)
C22 N3 C24 108.1(10)
C23 N3 Pt1 107.9(7)
C22 N3 Pt1 110.2(6)
C24 N3 Pt1 113.9(7)
C34 C35 C30 117.3(13)
C34 C35 H35 122.5
C30 C35 H35 120.2
C4 C3 C2 120.7(9)
C4 C3 H3 119.7
C2 C3 H3 119.6
C33 C32 C31 120.0(14)
C33 C32 H32 120.7
C31 C32 H32 119.3
C4 C5 C6 120.1(9)
C4 C5 H5 119.4
C6 C5 H5 120.5
C32 C33 C34 120.1(14)
C32 C33 H33 119.8
C34 C33 H33 120.2
C18 C19 C20 106.7(9)
C18 C19 Fe1 70.7(6)
C20 C19 Fe1 68.4(6)
C18 C19 H19 126.4
C20 C19 H19 126.9
Fe1 C19 H19 125.2
C20 C21 C17 110.2(9)
C20 C21 Fe1 68.6(6)
C17 C21 Fe1 71.4(5)
C20 C21 H21 124.7
C17 C21 H21 125.1
Fe1 C21 H21 126.1
C18 C17 C21 103.4(9)
C18 C17 Pt1 115.4(7)
C21 C17 Pt1 140.7(7)
C18 C17 Fe1 67.7(6)
C21 C17 Fe1 67.2(5)
Pt1 C17 Fe1 133.3(5)
C29 C28 C27 105.8(12)
C29 C28 Fe1 68.4(7)
C27 C28 Fe1 68.9(7)
C29 C28 H28 127.4
C27 C28 H28 126.8
Fe1 C28 H28 126.2
C21 C20 C19 108.5(10)
C21 C20 Fe1 70.8(6)
C19 C20 Fe1 69.7(6)
C21 C20 H20 125.8
C19 C20 H20 125.7
Fe1 C20 H20 125.9
C28 C29 C25 109.1(12)
C28 C29 Fe1 71.3(7)
C25 C29 Fe1 70.3(7)
C28 C29 H29 125.3
C25 C29 H29 125.6
Fe1 C29 H29 124.7
C29 C25 C26 108.5(13)
C29 C25 Fe1 68.9(7)
C26 C25 Fe1 69.4(6)
C29 C25 H25 125.4
C26 C25 H25 126.1
Fe1 C25 H25 128.2
C13 C14 H14A 109.3
C13 C14 H14B 109.4
H14A C14 H14B 109.5
C13 C14 H14C 109.8
H14A C14 H14C 109.5
H14B C14 H14C 109.5
N3 C23 H23A 110.8
N3 C23 H23B 108.2
H23A C23 H23B 109.5
N3 C23 H23C 109.4
H23A C23 H23C 109.5
H23B C23 H23C 109.5
C8 C9 H9A 110.0
C8 C9 H9B 108.6
H9A C9 H9B 109.5
C8 C9 H9C 109.8
H9A C9 H9C 109.5
H9B C9 H9C 109.5
C27 C26 C25 105.5(11)
C27 C26 Fe1 70.1(7)
C25 C26 Fe1 68.9(6)
C27 C26 H26 127.5
C25 C26 H26 126.9
Fe1 C26 H26 124.8
C12 N2 C13 122.0(8)
C12 N2 Sb1 111.5(6)
C13 N2 Sb1 126.4(6)
N3 C22 C18 108.2(9)
N3 C22 H22A 110.9
C18 C22 H22A 110.5
N3 C22 H22B 109.4
C18 C22 H22B 109.4
H22A C22 H22B 108.4
C19 C18 C17 111.2(9)
C19 C18 C22 131.4(9)
C17 C18 C22 117.3(10)
C19 C18 Fe1 68.9(6)
C17 C18 Fe1 71.0(6)
C22 C18 Fe1 125.2(9)
C2 C1 C6 119.5(9)
C2 C1 Sb1 119.7(7)
C6 C1 Sb1 120.1(7)
N2 C13 C15 108.5(8)
N2 C13 C16 113.9(8)
C15 C13 C16 110.1(9)
N2 C13 C14 105.8(8)
C15 C13 C14 109.0(9)
C16 C13 C14 109.3(9)
C13 C16 H16A 110.2
C13 C16 H16B 109.5
H16A C16 H16B 109.5
C13 C16 H16C 108.8
H16A C16 H16C 109.5
H16B C16 H16C 109.5
N2 C12 C6 119.0(9)
N2 C12 H12 120.8
C6 C12 H12 120.2
C33 C34 C35 121.7(14)
C33 C34 H34 119.3
C35 C34 H34 118.9
C5 C6 C1 118.9(10)
C5 C6 C12 124.4(9)
C1 C6 C12 116.7(9)
C8 C10 H10A 108.9
C8 C10 H10B 110.1
H10A C10 H10B 109.5
C8 C10 H10C 109.4
H10A C10 H10C 109.5
H10B C10 H10C 109.5
C13 C15 H15A 109.6
C13 C15 H15B 109.3
H15A C15 H15B 109.5
C13 C15 H15C 109.5
H15A C15 H15C 109.5
H15B C15 H15C 109.5
C3 C4 C5 120.3(9)
C3 C4 H4 120.0
C5 C4 H4 119.7
C8 C11 H11A 109.3
C8 C11 H11B 109.2
H11A C11 H11B 109.5
C8 C11 H11C 109.9
H11A C11 H11C 109.5
H11B C11 H11C 109.5
C26 C27 C28 111.0(12)
C26 C27 Fe1 70.1(7)
C28 C27 Fe1 69.8(7)
C26 C27 H27 124.6
C28 C27 H27 124.4
Fe1 C27 H27 127.7
N3 C24 H24A 109.4
N3 C24 H24B 109.7
H24A C24 H24B 109.5
N3 C24 H24C 109.3
H24A C24 H24C 109.5
H24B C24 H24C 109.5
C30 C36 H36A 109.7
C30 C36 H36B 109.2
H36A C36 H36B 109.5
C30 C36 H36C 109.6
H36A C36 H36C 109.5
H36B C36 H36C 109.5

loop_
_geom_bond_atom_site_label_1
_geom_bond_atom_site_label_2
_geom_bond_distance
Pt1 C17 1.946(10)
Pt1 N3 2.173(8)
Pt1 Cl1 2.407(3)
Pt1 Sb1 2.5346(8)
Sb1 C1 2.106(10)
Sb1 N1 2.400(8)
Sb1 N2 2.443(8)
Fe1 C20 2.005(10)
Fe1 C29 2.008(12)
Fe1 C19 2.023(10)
Fe1 C25 2.027(11)
Fe1 C26 2.033(11)
Fe1 C27 2.033(12)
Fe1 C21 2.034(10)
Fe1 C28 2.045(12)
Fe1 C18 2.047(11)
Fe1 C17 2.091(10)
C2 C3 1.382(14)
C2 C1 1.384(13)
C2 C7 1.463(13)
C7 N1 1.265(13)
C7 H7 0.9299
C31 C30 1.359(17)
C31 C32 1.380(17)
C31 H31 0.9299
C30 C35 1.41(2)
C30 C36 1.506(18)
C8 N1 1.491(12)
C8 C10 1.493(14)
C8 C9 1.519(15)
C8 C11 1.556(15)
N3 C23 1.463(14)
N3 C22 1.472(15)
N3 C24 1.495(15)
C35 C34 1.39(2)
C35 H35 0.9299
C3 C4 1.357(14)
C3 H3 0.9301
C32 C33 1.335(19)
C32 H32 0.9300
C5 C4 1.391(14)
C5 C6 1.396(15)
C5 H5 0.9300
C33 C34 1.37(2)
C33 H33 0.9299
C19 C18 1.407(16)
C19 C20 1.441(15)
C19 H19 0.9299
C21 C20 1.404(15)
C21 C17 1.460(14)
C21 H21 0.9300
C17 C18 1.457(13)
C28 C29 1.40(2)
C28 C27 1.438(16)
C28 H28 0.9300
C20 H20 0.9299
C29 C25 1.406(19)
C29 H29 0.9300
C25 C26 1.442(18)
C25 H25 0.9300
C14 C13 1.536(15)
C14 H14A 0.9599
C14 H14B 0.9600
C14 H14C 0.9601
C23 H23A 0.9599
C23 H23B 0.9600
C23 H23C 0.9599
C9 H9A 0.9600
C9 H9B 0.9599
C9 H9C 0.9600
C26 C27 1.381(17)
C26 H26 0.9299
N2 C12 1.296(13)
N2 C13 1.472(12)
C22 C18 1.501(16)
C22 H22A 0.9702
C22 H22B 0.9701
C1 C6 1.406(14)
C13 C15 1.502(14)
C13 C16 1.515(14)
C16 H16A 0.9601
C16 H16B 0.9601
C16 H16C 0.9600
C12 C6 1.445(14)
C12 H12 0.9300
C34 H34 0.9299
C10 H10A 0.9600
C10 H10B 0.9600
C10 H10C 0.9600
C15 H15A 0.9600
C15 H15B 0.9600
C15 H15C 0.9600
C4 H4 0.9300
C11 H11A 0.9600
C11 H11B 0.9600
C11 H11C 0.9601
C27 H27 0.9300
C24 H24A 0.9600
C24 H24B 0.9601
C24 H24C 0.9600
C36 H36A 0.9601
C36 H36B 0.9601
C36 H36C 0.9599
